data_7106497
loop_
_publ_author_name
'Chao Chen'
'Jian-Ke Sun'
'Wei Li'
'Chang-Neng Chen'
'Jie Zhang'

_publ_section_title
;
 Structural interconversion between a chain polymer and a two-dimensional
 network accompanied by tunable magnetic properties
;
_journal_name_full Chem.Commun.
_journal_page_first 6683
_journal_paper_doi 10.1039/c0cc05763k
_journal_year 2011
_chemical_formula_moiety 'C6 H4 Cu2 N2 O7'
_chemical_formula_sum 'C6 H4 Cu2 N2 O7'
_chemical_formula_weight 343.19
_chemical_name_systematic
;
?
;
_space_group_IT_number 14
_symmetry_cell_setting monoclinic
_symmetry_space_group_name_Hall '-P 2ybc'
_symmetry_space_group_name_H-M 'P 1 21/c 1'
_atom_sites_solution_hydrogens geom
_atom_sites_solution_primary direct
_atom_sites_solution_secondary difmap
_audit_creation_method SHELXL-97
_cell_angle_alpha 90.00
_cell_angle_beta 90.803(15)
_cell_angle_gamma 90.00
_cell_formula_units_Z 4
_cell_length_a 4.9845(9)
_cell_length_b 9.456(2)
_cell_length_c 18.431(5)
_cell_measurement_reflns_used 3013
_cell_measurement_temperature 293(2)
_cell_measurement_theta_max 27.4816
_cell_measurement_theta_min 2.1537
_cell_volume 868.6(3)
_computing_cell_refinement 'CrystalClear (Rigaku Inc., 2007)'
_computing_data_collection 'CrystalClear (Rigaku Inc., 2007)'
_computing_data_reduction 'CrystalClear (Rigaku Inc., 2007)'
_computing_structure_refinement 'SHELXL-97 (Sheldrick, 1997)'
_computing_structure_solution 'SHELXS-97 (Sheldrick, 1990)'
_diffrn_ambient_temperature 293(2)
_diffrn_detector_area_resol_mean 28.5714
_diffrn_measured_fraction_theta_full 0.963
_diffrn_measured_fraction_theta_max 0.963
_diffrn_measurement_device_type Saturn724
_diffrn_measurement_method CCD_Profile_fitting
_diffrn_radiation_monochromator graphite
_diffrn_radiation_source 'fine-focus sealed tube'
_diffrn_radiation_type MoK\a
_diffrn_radiation_wavelength 0.71073
_diffrn_reflns_av_R_equivalents 0.0423
_diffrn_reflns_av_sigmaI/netI 0.0292
_diffrn_reflns_limit_h_max 6
_diffrn_reflns_limit_h_min -6
_diffrn_reflns_limit_k_max 12
_diffrn_reflns_limit_k_min -12
_diffrn_reflns_limit_l_max 23
_diffrn_reflns_limit_l_min -21
_diffrn_reflns_number 6682
_diffrn_reflns_theta_full 27.53
_diffrn_reflns_theta_max 27.53
_diffrn_reflns_theta_min 2.21
_exptl_absorpt_coefficient_mu 4.926
_exptl_absorpt_correction_T_max 1.0000
_exptl_absorpt_correction_T_min 0.7634
_exptl_absorpt_correction_type multi-scan
_exptl_crystal_colour blue
_exptl_crystal_density_diffrn 2.624
_exptl_crystal_density_method 'not measured'
_exptl_crystal_description flake
_exptl_crystal_F_000 672
_exptl_crystal_size_max 0.40
_exptl_crystal_size_mid 0.40
_exptl_crystal_size_min 0.13
_refine_diff_density_max 1.449
_refine_diff_density_min -1.335
_refine_diff_density_rms 0.384
_refine_ls_extinction_method none
_refine_ls_goodness_of_fit_ref 1.109
_refine_ls_hydrogen_treatment constr
_refine_ls_matrix_type full
_refine_ls_number_parameters 154
_refine_ls_number_reflns 1924
_refine_ls_number_restraints 0
_refine_ls_restrained_S_all 1.109
_refine_ls_R_factor_all 0.0618
_refine_ls_R_factor_gt 0.0475
_refine_ls_shift/su_max 0.000
_refine_ls_shift/su_mean 0.000
_refine_ls_structure_factor_coef Fsqd
_refine_ls_weighting_details 'calc w=1/[\s^2^(Fo^2^)+(0.1917P)^2^+0.0000P] where P=(Fo^2^+2Fc^2^)/3'
_refine_ls_weighting_scheme calc
_refine_ls_wR_factor_gt 0.1643
_refine_ls_wR_factor_ref 0.2311
_reflns_number_gt 1792
_reflns_number_total 1924
_reflns_threshold_expression >2sigma(I)
_cod_data_source_file c0cc05763k.txt
_cod_data_source_block 2D-Cu
_cod_original_sg_symbol_H-M P21/c
_cod_database_code 7106497

loop_
_symmetry_equiv_pos_as_xyz
'x, y, z'
'-x, y+1/2, -z+1/2'
'-x, -y, -z'
'x, -y-1/2, z-1/2'

loop_
_atom_site_label
_atom_site_type_symbol
_atom_site_fract_x
_atom_site_fract_y
_atom_site_fract_z
_atom_site_U_iso_or_equiv
_atom_site_adp_type
_atom_site_occupancy
_atom_site_symmetry_multiplicity
_atom_site_calc_flag
_atom_site_refinement_flags
_atom_site_disorder_assembly
_atom_site_disorder_group
Cu1 Cu 0.14020(12) 0.73032(7) 0.25259(3) 0.0209(3) Uani 1 1 d . . .
Cu2 Cu -0.26697(14) 0.65356(6) 0.10738(3) 0.0262(3) Uani 1 1 d . . .
O1 O 0.0025(7) 0.9038(4) 0.20918(19) 0.0241(8) Uani 1 1 d . . .
O1W O -0.1773(10) 0.4719(5) 0.0667(3) 0.0434(12) Uani 1 1 d . . .
O2 O -0.4331(8) 1.3417(4) 0.2068(2) 0.0264(8) Uani 1 1 d . . .
O3 O -0.8123(9) 1.3174(5) 0.1418(3) 0.0395(11) Uani 1 1 d . . .
O4 O -0.8958(10) 0.8201(6) 0.0127(3) 0.0480(14) Uani 1 1 d . . .
O5 O -0.5579(9) 0.6763(4) 0.0392(2) 0.0336(10) Uani 1 1 d . . .
O6 O -0.0737(15) 0.6217(5) 0.1928(3) 0.077(2) Uani 1 1 d . . .
N1 N -0.2914(8) 1.0786(4) 0.1840(2) 0.0193(8) Uani 1 1 d . . .
N2 N -0.3416(9) 0.8551(4) 0.1288(2) 0.0211(9) Uani 1 1 d . . .
C1 C -0.2054(9) 0.9428(5) 0.1757(2) 0.0188(10) Uani 1 1 d . . .
C2 C -0.5046(9) 1.1255(5) 0.1457(2) 0.0181(9) Uani 1 1 d . . .
C3 C -0.5909(11) 1.2745(5) 0.1652(3) 0.0223(10) Uani 1 1 d . . .
C4 C -0.6411(9) 1.0404(6) 0.0958(2) 0.0226(10) Uani 1 1 d . . .
H1 H -0.7877 1.0745 0.0673 0.027 Uiso 1 1 calc R . .
C5 C -0.5506(9) 0.9051(5) 0.0905(2) 0.0196(9) Uani 1 1 d . . .
C6 C -0.6865(11) 0.7962(6) 0.0422(3) 0.0275(11) Uani 1 1 d . . .

loop_
_atom_site_aniso_label
_atom_site_aniso_U_11
_atom_site_aniso_U_22
_atom_site_aniso_U_33
_atom_site_aniso_U_23
_atom_site_aniso_U_13
_atom_site_aniso_U_12
Cu1 0.0231(5) 0.0179(5) 0.0214(5) 0.0015(2) -0.0135(3) 0.0008(2)
Cu2 0.0325(5) 0.0195(5) 0.0261(5) -0.0051(2) -0.0203(3) 0.0049(2)
O1 0.0219(17) 0.0240(17) 0.0260(17) 0.0029(13) -0.0159(13) -0.0007(14)
O1W 0.051(3) 0.024(2) 0.054(3) -0.0146(19) -0.031(2) 0.016(2)
O2 0.0200(18) 0.0197(18) 0.039(2) -0.0097(14) -0.0135(15) 0.0033(13)
O3 0.030(2) 0.039(2) 0.049(3) -0.012(2) -0.0211(19) 0.0139(19)
O4 0.040(3) 0.042(3) 0.061(3) -0.028(2) -0.040(2) 0.019(2)
O5 0.040(2) 0.0210(19) 0.039(2) -0.0112(16) -0.0242(19) 0.0096(17)
O6 0.137(6) 0.016(2) 0.076(4) 0.004(2) -0.092(4) -0.004(3)
N1 0.0161(18) 0.022(2) 0.0189(17) -0.0006(14) -0.0076(14) -0.0002(15)
N2 0.024(2) 0.017(2) 0.0216(19) -0.0040(15) -0.0101(16) 0.0016(15)
C1 0.017(2) 0.022(3) 0.017(2) -0.0008(17) -0.0071(16) -0.0001(18)
C2 0.0160(19) 0.022(2) 0.0160(19) -0.0003(17) -0.0076(15) 0.0001(17)
C3 0.022(2) 0.019(2) 0.026(2) -0.0027(17) -0.0101(18) 0.0038(18)
C4 0.017(2) 0.030(3) 0.021(2) -0.0032(18) -0.0084(16) 0.0062(18)
C5 0.016(2) 0.024(2) 0.019(2) -0.0039(17) -0.0093(16) -0.0008(17)
C6 0.026(3) 0.034(3) 0.022(2) -0.011(2) -0.0120(19) -0.001(2)

loop_
_atom_type_symbol
_atom_type_description
_atom_type_scat_dispersion_real
_atom_type_scat_dispersion_imag
_atom_type_scat_source
C C 0.0033 0.0016 'International Tables Vol C Tables 4.2.6.8 and 6.1.1.4'
H H 0.0000 0.0000 'International Tables Vol C Tables 4.2.6.8 and 6.1.1.4'
Cu Cu 0.3201 1.2651 'International Tables Vol C Tables 4.2.6.8 and 6.1.1.4'
N N 0.0061 0.0033 'International Tables Vol C Tables 4.2.6.8 and 6.1.1.4'
O O 0.0106 0.0060 'International Tables Vol C Tables 4.2.6.8 and 6.1.1.4'

loop_
_geom_angle_atom_site_label_1
_geom_angle_atom_site_label_2
_geom_angle_atom_site_label_3
_geom_angle
_geom_angle_site_symmetry_1
_geom_angle_site_symmetry_3
_geom_angle_publ_flag
O6 Cu1 O2 164.1(3) . 2_545 ?
O6 Cu1 O1 91.50(18) . . ?
O2 Cu1 O1 87.71(15) 2_545 . ?
O6 Cu1 N1 99.28(19) . 2_545 ?
O2 Cu1 N1 83.58(16) 2_545 2_545 ?
O1 Cu1 N1 167.61(16) . 2_545 ?
O6 Cu2 O5 162.1(3) . . ?
O6 Cu2 O1W 93.7(2) . . ?
O5 Cu2 O1W 91.26(18) . . ?
O6 Cu2 N2 94.8(2) . . ?
O5 Cu2 N2 83.15(18) . . ?
O1W Cu2 N2 168.1(2) . . ?
C1 O1 Cu1 137.3(3) . . ?
C3 O2 Cu1 114.8(3) . 2 ?
C6 O5 Cu2 115.9(3) . . ?
Cu1 O6 Cu2 135.0(3) . . ?
C2 N1 C1 120.0(4) . . ?
C2 N1 Cu1 111.1(3) . 2 ?
C1 N1 Cu1 128.9(3) . 2 ?
C5 N2 C1 119.6(4) . . ?
C5 N2 Cu2 112.4(3) . . ?
C1 N2 Cu2 128.0(3) . . ?
O1 C1 N1 118.7(4) . . ?
O1 C1 N2 122.0(4) . . ?
N1 C1 N2 119.2(4) . . ?
N1 C2 C4 122.1(4) . . ?
N1 C2 C3 114.1(4) . . ?
C4 C2 C3 123.7(4) . . ?
O3 C3 O2 125.9(5) . . ?
O3 C3 C2 118.3(5) . . ?
O2 C3 C2 115.7(4) . . ?
C5 C4 C2 115.6(4) . . ?
C5 C4 H1 122.2 . . ?
C2 C4 H1 122.2 . . ?
N2 C5 C4 123.5(4) . . ?
N2 C5 C6 114.1(5) . . ?
C4 C5 C6 122.4(5) . . ?
O4 C6 O5 124.9(5) . . ?
O4 C6 C5 121.4(5) . . ?
O5 C6 C5 113.6(5) . . ?

loop_
_geom_bond_atom_site_label_1
_geom_bond_atom_site_label_2
_geom_bond_distance
_geom_bond_site_symmetry_2
_geom_bond_publ_flag
Cu1 O6 1.837(5) . ?
Cu1 O2 1.942(4) 2_545 ?
Cu1 O1 1.946(4) . ?
Cu1 N1 1.992(4) 2_545 ?
Cu2 O6 1.858(4) . ?
Cu2 O5 1.918(4) . ?
Cu2 O1W 1.930(4) . ?
Cu2 N2 1.982(4) . ?
O1 C1 1.254(6) . ?
O2 C3 1.263(6) . ?
O2 Cu1 1.942(4) 2 ?
O3 C3 1.247(7) . ?
O4 C6 1.192(7) . ?
O5 C6 1.304(7) . ?
N1 C2 1.342(6) . ?
N1 C1 1.363(6) . ?
N1 Cu1 1.992(4) 2 ?
N2 C5 1.337(6) . ?
N2 C1 1.371(6) . ?
C2 C4 1.394(7) . ?
C2 C3 1.517(7) . ?
C4 C5 1.360(7) . ?
C4 H1 0.9500 . ?
C5 C6 1.514(7) . ?
